data_4105003
loop_
_publ_author_name
'Shagufta H. Shabbir'
'Leo A. Joyce'
'Gabriella M. da Cruz'
'Vincent M. Lynch'
'Steven Sorey'
'Eric V. Anslyn'

_publ_section_title
;
 Pattern-Based Recognition for the Rapid Determination of Identity,
 Concentration, and Enantiomeric Excess of Subtly Different Threo Diols
;
_journal_name_full 'Journal of the American Chemical Society'
_journal_page_first 13125
_journal_page_last 13131
_journal_paper_doi 10.1021/ja904545d
_journal_volume 131
_journal_year 2009
_chemical_formula_sum 'C26 H22 B N2 O6'
_chemical_formula_weight 469.27
_chemical_name_systematic
;
 ?
;
_space_group_IT_number 19
_symmetry_cell_setting orthorhombic
_symmetry_space_group_name_Hall 'P 2ac 2ab'
_symmetry_space_group_name_H-M 'P 21 21 21'
_atom_sites_solution_hydrogens geom
_atom_sites_solution_primary direct
_atom_sites_solution_secondary difmap
_audit_creation_method SHELXL-97
_cell_angle_alpha 90.00
_cell_angle_beta 90.00
_cell_angle_gamma 90.00
_cell_formula_units_Z 4
_cell_length_a 9.9225(3)
_cell_length_b 16.8851(6)
_cell_length_c 17.1254(6)
_cell_measurement_temperature 153(2)
_cell_volume 2869.23(17)
_computing_structure_refinement 'SHELXL-97 (Sheldrick, 1997)'
_diffrn_ambient_temperature 153(2)
_diffrn_measured_fraction_theta_full 0.998
_diffrn_measured_fraction_theta_max 0.998
_diffrn_radiation_monochromator graphite
_diffrn_radiation_source 'fine-focus sealed tube'
_diffrn_radiation_type MoK\a
_diffrn_radiation_wavelength 0.71070
_diffrn_reflns_av_R_equivalents 0.0000
_diffrn_reflns_av_sigmaI/netI 0.0555
_diffrn_reflns_limit_h_max 12
_diffrn_reflns_limit_h_min -12
_diffrn_reflns_limit_k_max 21
_diffrn_reflns_limit_k_min -21
_diffrn_reflns_limit_l_max 22
_diffrn_reflns_limit_l_min -22
_diffrn_reflns_number 6527
_diffrn_reflns_theta_full 27.48
_diffrn_reflns_theta_max 27.48
_diffrn_reflns_theta_min 1.69
_exptl_absorpt_coefficient_mu 0.077
_exptl_absorpt_correction_T_max 0.9870
_exptl_absorpt_correction_T_min 0.9750
_exptl_crystal_density_diffrn 1.086
_exptl_crystal_F_000 980
_exptl_crystal_size_max 0.33
_exptl_crystal_size_mid 0.25
_exptl_crystal_size_min 0.17
_refine_diff_density_max 0.212
_refine_diff_density_min -0.220
_refine_diff_density_rms 0.044
_refine_ls_abs_structure_details 'Flack H D (1983), Acta Cryst. A39, 876-881'
_refine_ls_abs_structure_Flack -0.2(9)
_refine_ls_extinction_method none
_refine_ls_goodness_of_fit_ref 1.399
_refine_ls_hydrogen_treatment mixed
_refine_ls_matrix_type full
_refine_ls_number_parameters 386
_refine_ls_number_reflns 6527
_refine_ls_number_restraints 246
_refine_ls_restrained_S_all 1.381
_refine_ls_R_factor_all 0.0787
_refine_ls_R_factor_gt 0.0493
_refine_ls_shift/su_max 0.038
_refine_ls_shift/su_mean 0.005
_refine_ls_structure_factor_coef Fsqd
_refine_ls_weighting_details 'calc w=1/[\s^2^(Fo^2^)+(0.0200P)^2^+0.0000P] where P=(Fo^2^+2Fc^2^)/3'
_refine_ls_weighting_scheme calc
_refine_ls_wR_factor_gt 0.0732
_refine_ls_wR_factor_ref 0.0776
_reflns_number_gt 5000
_reflns_number_total 6527
_reflns_threshold_expression >2sigma(I)
_cod_data_source_file ja904545d_si_001.cif
_cod_data_source_block ss1008
_cod_database_code 4105003

loop_
_symmetry_equiv_pos_as_xyz
'x, y, z'
'-x+1/2, -y, z+1/2'
'x+1/2, -y+1/2, -z'
'-x, y+1/2, -z+1/2'

loop_
_atom_site_label
_atom_site_type_symbol
_atom_site_fract_x
_atom_site_fract_y
_atom_site_fract_z
_atom_site_U_iso_or_equiv
_atom_site_adp_type
_atom_site_occupancy
_atom_site_symmetry_multiplicity
_atom_site_calc_flag
_atom_site_refinement_flags
O1 O 0.69457(10) -0.13210(6) 0.93234(6) 0.0262(3) Uani 1 1 d U
O2 O 0.87222(10) -0.17505(6) 0.85905(6) 0.0300(3) Uani 1 1 d U
N1 N 0.62878(11) 0.12388(7) 0.90819(7) 0.0230(3) Uani 1 1 d U
B1 B 0.81775(18) -0.11429(10) 0.90134(11) 0.0243(4) Uani 1 1 d U
C1 C 0.62918(17) 0.14117(9) 0.82321(9) 0.0267(4) Uani 1 1 d U
C2 C 0.54277(17) 0.21640(9) 0.81969(9) 0.0326(4) Uani 1 1 d U
H2A H 0.4891 0.2176 0.7710 0.039 Uiso 1 1 calc R
H2B H 0.6005 0.2642 0.8215 0.039 Uiso 1 1 calc R
C3 C 0.45061(18) 0.21329(10) 0.89063(10) 0.0398(4) Uani 1 1 d U
H3A H 0.4617 0.2615 0.9229 0.048 Uiso 1 1 calc R
H3B H 0.3552 0.2093 0.8742 0.048 Uiso 1 1 calc R
C4 C 0.49269(15) 0.13923(9) 0.93685(9) 0.0246(4) Uani 1 1 d U
C5 C 0.57879(16) 0.07439(9) 0.77036(9) 0.0278(4) Uani 1 1 d U
C6 C 0.67122(18) 0.02453(10) 0.73460(10) 0.0389(4) Uani 1 1 d U
H6 H 0.7644 0.0303 0.7461 0.047 Uiso 1 1 calc R
C7 C 0.6304(2) -0.03341(11) 0.68257(11) 0.0469(5) Uani 1 1 d U
H7 H 0.6955 -0.0668 0.6586 0.056 Uiso 1 1 calc R
C8 C 0.4958(2) -0.04277(11) 0.66539(10) 0.0473(5) Uani 1 1 d U
H8 H 0.4677 -0.0817 0.6288 0.057 Uiso 1 1 calc R
C9 C 0.4026(2) 0.00480(10) 0.70161(11) 0.0448(5) Uani 1 1 d U
H9 H 0.3094 -0.0020 0.6909 0.054 Uiso 1 1 calc R
C10 C 0.44381(17) 0.06262(10) 0.75368(9) 0.0345(4) Uani 1 1 d U
H10 H 0.3781 0.0949 0.7785 0.041 Uiso 1 1 calc R
C11 C 0.48756(16) 0.15103(8) 1.02451(8) 0.0243(4) Uani 1 1 d U
C12 C 0.59979(16) 0.17331(8) 1.06688(9) 0.0275(4) Uani 1 1 d U
H12 H 0.6836 0.1807 1.0411 0.033 Uiso 1 1 calc R
C13 C 0.59083(17) 0.18491(9) 1.14696(9) 0.0323(4) Uani 1 1 d U
H13 H 0.6690 0.1996 1.1755 0.039 Uiso 1 1 calc R
C14 C 0.47019(17) 0.17546(9) 1.18548(9) 0.0341(4) Uani 1 1 d U
H14 H 0.4648 0.1836 1.2403 0.041 Uiso 1 1 calc R
C15 C 0.35735(17) 0.15401(9) 1.14359(10) 0.0345(4) Uani 1 1 d U
H15 H 0.2734 0.1478 1.1695 0.041 Uiso 1 1 calc R
C16 C 0.36593(16) 0.14148(9) 1.06386(9) 0.0311(4) Uani 1 1 d U
H16 H 0.2877 0.1262 1.0356 0.037 Uiso 1 1 calc R
C17 C 0.68194(15) 0.04624(8) 0.93040(9) 0.0239(4) Uani 1 1 d U
H17A H 0.6397 0.0053 0.8970 0.029 Uiso 1 1 calc R
H17B H 0.6561 0.0351 0.9851 0.029 Uiso 1 1 calc R
C18 C 0.83375(15) 0.03984(8) 0.92299(8) 0.0224(3) Uani 1 1 d U
C19 C 0.91409(16) 0.10710(9) 0.92898(9) 0.0275(4) Uani 1 1 d U
H19 H 0.8727 0.1575 0.9347 0.033 Uiso 1 1 calc R
C20 C 1.05295(16) 0.10182(9) 0.92674(10) 0.0325(4) Uani 1 1 d U
H20 H 1.1061 0.1484 0.9311 0.039 Uiso 1 1 calc R
C21 C 1.11483(16) 0.02887(10) 0.91810(10) 0.0361(4) Uani 1 1 d U
H21 H 1.2103 0.0249 0.9177 0.043 Uiso 1 1 calc R
C22 C 1.03596(16) -0.03803(9) 0.91006(9) 0.0317(4) Uani 1 1 d U
H22 H 1.0786 -0.0878 0.9028 0.038 Uiso 1 1 calc R
C23 C 0.89534(15) -0.03464(9) 0.91235(8) 0.0240(4) Uani 1 1 d U
C24 C 0.66797(15) -0.21509(9) 0.91806(9) 0.0234(4) Uani 1 1 d U
C25 C 0.77161(16) -0.23743(9) 0.85415(10) 0.0237(4) Uani 1 1 d U
C26 C 0.52278(15) -0.22845(9) 0.89633(8) 0.0234(4) Uani 1 1 d U
C27 C 0.46297(16) -0.30102(9) 0.91258(9) 0.0313(4) Uani 1 1 d U
H27 H 0.5142 -0.3420 0.9363 0.038 Uiso 1 1 calc R
C28 C 0.32790(17) -0.31363(11) 0.89409(10) 0.0393(5) Uani 1 1 d U
H28 H 0.2875 -0.3635 0.9047 0.047 Uiso 1 1 calc R
C29 C 0.25248(18) -0.25401(13) 0.86036(10) 0.0445(5) Uani 1 1 d U
H29 H 0.1598 -0.2623 0.8490 0.053 Uiso 1 1 calc R
C30 C 0.31247(17) -0.18220(11) 0.84317(9) 0.0380(5) Uani 1 1 d U
H30 H 0.2612 -0.1414 0.8191 0.046 Uiso 1 1 calc R
C31 C 0.44692(15) -0.16936(10) 0.86080(9) 0.0293(4) Uani 1 1 d U
H31 H 0.4875 -0.1199 0.8486 0.035 Uiso 1 1 calc R
C32 C 0.84091(14) -0.31679(8) 0.86011(9) 0.0230(3) Uani 1 1 d U
C33 C 0.88112(15) -0.35490(9) 0.79210(9) 0.0271(4) Uani 1 1 d U
H33 H 0.8584 -0.3325 0.7429 0.033 Uiso 1 1 calc R
C34 C 0.95361(16) -0.42481(9) 0.79470(10) 0.0324(4) Uani 1 1 d U
H34 H 0.9806 -0.4501 0.7477 0.039 Uiso 1 1 calc R
C35 C 0.98669(16) -0.45781(9) 0.86608(10) 0.0337(4) Uani 1 1 d U
H35 H 1.0361 -0.5060 0.8683 0.040 Uiso 1 1 calc R
C36 C 0.94758(17) -0.42036(9) 0.93396(10) 0.0378(4) Uani 1 1 d U
H36 H 0.9706 -0.4427 0.9831 0.045 Uiso 1 1 calc R
C37 C 0.87506(17) -0.35050(9) 0.93104(10) 0.0345(4) Uani 1 1 d U
H37 H 0.8484 -0.3254 0.9782 0.041 Uiso 1 1 calc R
H1 H 0.7227(15) 0.1520(8) 0.8086(8) 0.018(4) Uiso 1 1 d .
H4 H 0.4304(14) 0.0944(8) 0.9205(8) 0.020(4) Uiso 1 1 d .
H25 H 0.7285(13) -0.2322(7) 0.8019(8) 0.014(4) Uiso 1 1 d .
H24 H 0.6910(14) -0.2450(8) 0.9664(8) 0.023(4) Uiso 1 1 d .

loop_
_atom_site_aniso_label
_atom_site_aniso_U_11
_atom_site_aniso_U_22
_atom_site_aniso_U_33
_atom_site_aniso_U_23
_atom_site_aniso_U_13
_atom_site_aniso_U_12
O1 0.0257(6) 0.0215(6) 0.0313(6) -0.0040(5) 0.0021(5) -0.0010(5)
O2 0.0296(6) 0.0217(6) 0.0387(6) -0.0025(5) 0.0098(5) -0.0018(5)
N1 0.0240(7) 0.0218(7) 0.0232(7) 0.0018(6) 0.0013(6) 0.0020(6)
B1 0.0244(10) 0.0238(10) 0.0247(10) 0.0024(8) -0.0017(9) 0.0058(8)
C1 0.0242(10) 0.0292(9) 0.0267(9) 0.0029(7) 0.0019(8) -0.0007(8)
C2 0.0394(10) 0.0279(9) 0.0304(9) 0.0036(8) -0.0022(8) -0.0021(8)
C3 0.0448(11) 0.0415(10) 0.0330(10) 0.0062(8) -0.0017(9) 0.0167(9)
C4 0.0210(9) 0.0252(8) 0.0275(9) -0.0010(7) -0.0028(7) 0.0000(8)
C5 0.0300(10) 0.0303(9) 0.0230(9) 0.0044(7) -0.0003(7) 0.0006(8)
C6 0.0287(10) 0.0495(11) 0.0384(10) -0.0065(9) 0.0031(8) 0.0057(9)
C7 0.0457(12) 0.0470(11) 0.0482(12) -0.0170(10) 0.0035(10) 0.0094(10)
C8 0.0529(13) 0.0417(11) 0.0473(11) -0.0142(10) -0.0029(10) -0.0040(11)
C9 0.0362(11) 0.0484(11) 0.0497(12) -0.0119(10) -0.0074(10) -0.0002(9)
C10 0.0297(10) 0.0383(10) 0.0356(10) -0.0068(8) -0.0002(8) 0.0020(8)
C11 0.0247(9) 0.0204(8) 0.0278(8) 0.0018(7) -0.0003(7) 0.0025(7)
C12 0.0262(9) 0.0242(8) 0.0322(10) -0.0019(7) 0.0014(8) -0.0020(7)
C13 0.0327(10) 0.0318(9) 0.0324(10) -0.0077(8) -0.0057(8) -0.0020(8)
C14 0.0413(11) 0.0352(10) 0.0257(9) -0.0058(8) 0.0027(9) 0.0026(9)
C15 0.0299(10) 0.0413(10) 0.0323(10) -0.0017(8) 0.0057(8) 0.0010(8)
C16 0.0255(10) 0.0361(9) 0.0317(10) -0.0016(8) -0.0021(8) -0.0007(8)
C17 0.0255(9) 0.0205(8) 0.0257(8) 0.0005(7) 0.0017(7) -0.0019(7)
C18 0.0220(8) 0.0245(8) 0.0206(8) 0.0015(7) -0.0015(7) -0.0006(7)
C19 0.0299(10) 0.0226(8) 0.0298(9) -0.0014(7) -0.0023(8) 0.0009(7)
C20 0.0270(10) 0.0302(9) 0.0404(10) 0.0004(8) -0.0042(8) -0.0094(8)
C21 0.0207(9) 0.0407(11) 0.0469(12) 0.0017(9) -0.0025(8) -0.0021(8)
C22 0.0273(9) 0.0261(9) 0.0416(10) -0.0003(8) 0.0020(8) 0.0044(8)
C23 0.0219(8) 0.0248(8) 0.0252(9) 0.0017(7) 0.0000(7) -0.0001(7)
C24 0.0279(9) 0.0190(8) 0.0233(9) -0.0002(7) -0.0016(7) -0.0001(7)
C25 0.0253(9) 0.0212(8) 0.0245(9) 0.0009(7) -0.0004(8) 0.0007(7)
C26 0.0236(9) 0.0271(9) 0.0193(8) -0.0047(7) 0.0038(7) -0.0008(7)
C27 0.0335(10) 0.0318(9) 0.0286(9) -0.0042(8) 0.0054(8) -0.0034(8)
C28 0.0377(10) 0.0488(12) 0.0315(9) -0.0111(9) 0.0070(9) -0.0205(10)
C29 0.0272(10) 0.0777(15) 0.0286(10) -0.0133(10) 0.0016(9) -0.0087(11)
C30 0.0292(10) 0.0574(13) 0.0274(10) -0.0064(9) -0.0004(8) 0.0084(10)
C31 0.0305(10) 0.0345(9) 0.0229(8) -0.0025(8) 0.0028(8) 0.0018(8)
C32 0.0207(8) 0.0200(8) 0.0284(9) -0.0034(7) -0.0036(7) -0.0016(7)
C33 0.0283(9) 0.0263(9) 0.0268(9) 0.0008(7) 0.0005(7) 0.0016(8)
C34 0.0367(10) 0.0277(9) 0.0329(10) -0.0056(8) 0.0042(8) 0.0037(8)
C35 0.0314(10) 0.0244(8) 0.0454(11) 0.0003(8) -0.0006(8) 0.0087(8)
C36 0.0463(11) 0.0340(10) 0.0331(10) 0.0020(8) -0.0099(9) 0.0124(9)
C37 0.0434(11) 0.0329(9) 0.0272(9) -0.0069(8) -0.0063(8) 0.0090(9)

loop_
_atom_type_symbol
_atom_type_description
_atom_type_scat_dispersion_real
_atom_type_scat_dispersion_imag
_atom_type_scat_source
C C 0.0033 0.0016 'International Tables Vol C Tables 4.2.6.8 and 6.1.1.4'
H H 0.0000 0.0000 'International Tables Vol C Tables 4.2.6.8 and 6.1.1.4'
B B 0.0013 0.0007 'International Tables Vol C Tables 4.2.6.8 and 6.1.1.4'
O O 0.0106 0.0060 'International Tables Vol C Tables 4.2.6.8 and 6.1.1.4'
N N 0.0061 0.0033 'International Tables Vol C Tables 4.2.6.8 and 6.1.1.4'

loop_
_geom_angle_atom_site_label_1
_geom_angle_atom_site_label_2
_geom_angle_atom_site_label_3
_geom_angle
B1 O1 C24 108.11(12)
B1 O2 C25 107.62(11)
C4 N1 C17 113.89(11)
C4 N1 C1 107.29(11)
C17 N1 C1 115.47(11)
O1 B1 O2 113.23(14)
O1 B1 C23 125.73(14)
O2 B1 C23 121.03(14)
N1 C1 C5 115.73(13)
N1 C1 C2 101.53(12)
C5 C1 C2 113.86(13)
N1 C1 H1 106.9(8)
C5 C1 H1 107.2(8)
C2 C1 H1 111.5(8)
C1 C2 C3 106.03(12)
C1 C2 H2A 110.5
C3 C2 H2A 110.5
C1 C2 H2B 110.5
C3 C2 H2B 110.5
H2A C2 H2B 108.7
C4 C3 C2 106.01(13)
C4 C3 H3A 110.5
C2 C3 H3A 110.5
C4 C3 H3B 110.5
C2 C3 H3B 110.5
H3A C3 H3B 108.7
N1 C4 C11 112.80(12)
N1 C4 C3 102.86(12)
C11 C4 C3 113.19(12)
N1 C4 H4 109.7(7)
C11 C4 H4 110.5(8)
C3 C4 H4 107.4(7)
C10 C5 C6 117.48(15)
C10 C5 C1 122.98(15)
C6 C5 C1 119.50(15)
C7 C6 C5 121.32(17)
C7 C6 H6 119.3
C5 C6 H6 119.3
C6 C7 C8 120.17(17)
C6 C7 H7 119.9
C8 C7 H7 119.9
C9 C8 C7 119.32(17)
C9 C8 H8 120.3
C7 C8 H8 120.3
C8 C9 C10 120.33(18)
C8 C9 H9 119.8
C10 C9 H9 119.8
C5 C10 C9 121.34(16)
C5 C10 H10 119.3
C9 C10 H10 119.3
C12 C11 C16 118.44(14)
C12 C11 C4 121.95(14)
C16 C11 C4 119.58(14)
C11 C12 C13 120.38(15)
C11 C12 H12 119.8
C13 C12 H12 119.8
C14 C13 C12 120.86(15)
C14 C13 H13 119.6
C12 C13 H13 119.6
C13 C14 C15 119.19(15)
C13 C14 H14 120.4
C15 C14 H14 120.4
C14 C15 C16 120.24(16)
C14 C15 H15 119.9
C16 C15 H15 119.9
C11 C16 C15 120.88(16)
C11 C16 H16 119.6
C15 C16 H16 119.6
N1 C17 C18 113.60(12)
N1 C17 H17A 108.8
C18 C17 H17A 108.8
N1 C17 H17B 108.8
C18 C17 H17B 108.8
H17A C17 H17B 107.7
C19 C18 C23 119.29(13)
C19 C18 C17 120.34(13)
C23 C18 C17 120.34(13)
C20 C19 C18 121.12(14)
C20 C19 H19 119.4
C18 C19 H19 119.4
C19 C20 C21 120.19(15)
C19 C20 H20 119.9
C21 C20 H20 119.9
C20 C21 C22 119.15(15)
C20 C21 H21 120.4
C22 C21 H21 120.4
C21 C22 C23 121.98(15)
C21 C22 H22 119.0
C23 C22 H22 119.0
C22 C23 C18 118.23(14)
C22 C23 B1 116.99(14)
C18 C23 B1 124.77(13)
O1 C24 C26 111.21(12)
O1 C24 C25 103.54(11)
C26 C24 C25 115.11(12)
O1 C24 H24 108.0(8)
C26 C24 H24 110.4(8)
C25 C24 H24 108.2(8)
O2 C25 C32 109.05(12)
O2 C25 C24 103.82(11)
C32 C25 C24 118.09(13)
O2 C25 H25 106.5(7)
C32 C25 H25 109.5(8)
C24 C25 H25 109.2(8)
C31 C26 C27 119.29(14)
C31 C26 C24 121.27(14)
C27 C26 C24 119.44(14)
C26 C27 C28 120.00(16)
C26 C27 H27 120.0
C28 C27 H27 120.0
C29 C28 C27 120.32(16)
C29 C28 H28 119.8
C27 C28 H28 119.8
C30 C29 C28 119.68(16)
C30 C29 H29 120.2
C28 C29 H29 120.2
C29 C30 C31 120.37(17)
C29 C30 H30 119.8
C31 C30 H30 119.8
C30 C31 C26 120.31(16)
C30 C31 H31 119.8
C26 C31 H31 119.8
C37 C32 C33 118.37(13)
C37 C32 C25 122.42(14)
C33 C32 C25 119.03(14)
C34 C33 C32 121.18(14)
C34 C33 H33 119.4
C32 C33 H33 119.4
C35 C34 C33 119.72(15)
C35 C34 H34 120.1
C33 C34 H34 120.1
C36 C35 C34 119.57(15)
C36 C35 H35 120.2
C34 C35 H35 120.2
C35 C36 C37 120.48(15)
C35 C36 H36 119.8
C37 C36 H36 119.8
C32 C37 C36 120.67(14)
C32 C37 H37 119.7
C36 C37 H37 119.7

loop_
_geom_bond_atom_site_label_1
_geom_bond_atom_site_label_2
_geom_bond_distance
O1 B1 1.366(2)
O1 C24 1.4467(17)
O2 B1 1.367(2)
O2 C25 1.4536(17)
N1 C4 1.4600(19)
N1 C17 1.4634(17)
N1 C1 1.4842(19)
B1 C23 1.561(2)
C1 C5 1.530(2)
C1 C2 1.534(2)
C1 H1 0.979(14)
C2 C3 1.522(2)
C2 H2A 0.9900
C2 H2B 0.9900
C3 C4 1.538(2)
C3 H3A 0.9900
C3 H3B 0.9900
C4 C11 1.515(2)
C4 H4 1.017(13)
C5 C10 1.384(2)
C5 C6 1.387(2)
C6 C7 1.384(2)
C6 H6 0.9500
C7 C8 1.376(3)
C7 H7 0.9500
C8 C9 1.373(2)
C8 H8 0.9500
C9 C10 1.384(2)
C9 H9 0.9500
C10 H10 0.9500
C11 C12 1.381(2)
C11 C16 1.392(2)
C12 C13 1.388(2)
C12 H12 0.9500
C13 C14 1.376(2)
C13 H13 0.9500
C14 C15 1.378(2)
C14 H14 0.9500
C15 C16 1.384(2)
C15 H15 0.9500
C16 H16 0.9500
C17 C18 1.516(2)
C17 H17A 0.9900
C17 H17B 0.9900
C18 C19 1.391(2)
C18 C23 1.410(2)
C19 C20 1.381(2)
C19 H19 0.9500
C20 C21 1.384(2)
C20 H20 0.9500
C21 C22 1.381(2)
C21 H21 0.9500
C22 C23 1.397(2)
C22 H22 0.9500
C24 C26 1.505(2)
C24 C25 1.549(2)
C24 H24 0.996(14)
C25 C32 1.510(2)
C25 H25 0.996(13)
C26 C31 1.390(2)
C26 C27 1.390(2)
C27 C28 1.394(2)
C27 H27 0.9500
C28 C29 1.381(2)
C28 H28 0.9500
C29 C30 1.382(2)
C29 H29 0.9500
C30 C31 1.385(2)
C30 H30 0.9500
C31 H31 0.9500
C32 C37 1.384(2)
C32 C33 1.389(2)
C33 C34 1.383(2)
C33 H33 0.9500
C34 C35 1.383(2)
C34 H34 0.9500
C35 C36 1.379(2)
C35 H35 0.9500
C36 C37 1.383(2)
C36 H36 0.9500
C37 H37 0.9500

loop_
_geom_torsion_atom_site_label_1
_geom_torsion_atom_site_label_2
_geom_torsion_atom_site_label_3
_geom_torsion_atom_site_label_4
_geom_torsion
C24 O1 B1 O2 7.07(17)
C24 O1 B1 C23 -171.62(14)
C25 O2 B1 O1 6.03(17)
C25 O2 B1 C23 -175.20(13)
C4 N1 C1 C5 -83.22(16)
C17 N1 C1 C5 44.96(18)
C4 N1 C1 C2 40.61(15)
C17 N1 C1 C2 168.78(12)
N1 C1 C2 C3 -26.00(16)
C5 C1 C2 C3 99.09(16)
C1 C2 C3 C4 3.92(17)
C17 N1 C4 C11 70.27(16)
C1 N1 C4 C11 -160.64(12)
C17 N1 C4 C3 -167.44(12)
C1 N1 C4 C3 -38.36(15)
C2 C3 C4 N1 20.18(16)
C2 C3 C4 C11 142.20(14)
N1 C1 C5 C10 85.09(19)
C2 C1 C5 C10 -32.0(2)
N1 C1 C5 C6 -97.43(18)
C2 C1 C5 C6 145.45(15)
C10 C5 C6 C7 1.7(3)
C1 C5 C6 C7 -175.91(15)
C5 C6 C7 C8 -0.2(3)
C6 C7 C8 C9 -1.4(3)
C7 C8 C9 C10 1.3(3)
C6 C5 C10 C9 -1.8(2)
C1 C5 C10 C9 175.74(15)
C8 C9 C10 C5 0.3(3)
N1 C4 C11 C12 21.9(2)
C3 C4 C11 C12 -94.37(17)
N1 C4 C11 C16 -159.94(13)
C3 C4 C11 C16 83.79(18)
C16 C11 C12 C13 0.7(2)
C4 C11 C12 C13 178.89(13)
C11 C12 C13 C14 -0.8(2)
C12 C13 C14 C15 0.2(2)
C13 C14 C15 C16 0.6(2)
C12 C11 C16 C15 0.0(2)
C4 C11 C16 C15 -178.20(14)
C14 C15 C16 C11 -0.7(2)
C4 N1 C17 C18 -162.25(12)
C1 N1 C17 C18 72.93(16)
N1 C17 C18 C19 26.50(19)
N1 C17 C18 C23 -155.46(12)
C23 C18 C19 C20 -1.7(2)
C17 C18 C19 C20 176.35(15)
C18 C19 C20 C21 0.3(3)
C19 C20 C21 C22 1.4(2)
C20 C21 C22 C23 -1.6(2)
C21 C22 C23 C18 0.2(2)
C21 C22 C23 B1 179.14(14)
C19 C18 C23 C22 1.5(2)
C17 C18 C23 C22 -176.60(14)
C19 C18 C23 B1 -177.38(14)
C17 C18 C23 B1 4.6(2)
O1 B1 C23 C22 150.64(16)
O2 B1 C23 C22 -28.0(2)
O1 B1 C23 C18 -30.5(2)
O2 B1 C23 C18 150.90(15)
B1 O1 C24 C26 -140.22(13)
B1 O1 C24 C25 -16.04(15)
B1 O2 C25 C32 -142.17(13)
B1 O2 C25 C24 -15.44(15)
O1 C24 C25 O2 18.97(14)
C26 C24 C25 O2 140.55(13)
O1 C24 C25 C32 139.79(13)
C26 C24 C25 C32 -98.62(16)
O1 C24 C26 C31 26.98(18)
C25 C24 C26 C31 -90.36(16)
O1 C24 C26 C27 -152.53(13)
C25 C24 C26 C27 90.13(17)
C31 C26 C27 C28 -0.7(2)
C24 C26 C27 C28 178.79(13)
C26 C27 C28 C29 -0.7(2)
C27 C28 C29 C30 1.6(2)
C28 C29 C30 C31 -1.1(2)
C29 C30 C31 C26 -0.3(2)
C27 C26 C31 C30 1.2(2)
C24 C26 C31 C30 -178.29(14)
O2 C25 C32 C37 83.10(17)
C24 C25 C32 C37 -35.0(2)
O2 C25 C32 C33 -91.96(16)
C24 C25 C32 C33 149.95(15)
C37 C32 C33 C34 0.0(2)
C25 C32 C33 C34 175.23(14)
C32 C33 C34 C35 0.2(2)
C33 C34 C35 C36 -0.3(2)
C34 C35 C36 C37 0.4(3)
C33 C32 C37 C36 0.1(2)
C25 C32 C37 C36 -175.03(15)
C35 C36 C37 C32 -0.2(3)

loop_
_cod_related_entry_id
_cod_related_entry_database
_cod_related_entry_code
1 ChemSpider 30660211
